data_7154248
loop_
_publ_author_name
'Richmond, Edward'
'Ling, Kenneth B.'
'Duguet, Nicolas'
'Manton, Lois B.'
'\,Celebi-\"Ol\,c\"um, Nihan'
'Lam, Yu-Hong'
'Alsancak, Sezen'
'Slawin, Alexandra M. Z.'
'Houk, K. N.'
'Smith, Andrew D.'

_publ_section_title
;
 An asymmetric pericyclic cascade approach to 3-alkyl-3-aryloxindoles:
 generality, applications and mechanistic investigations.
;
_journal_issue 6
_journal_name_full 'Organic &amp; biomolecular chemistry'
_journal_page_first 1807
_journal_page_last 1817
_journal_paper_doi 10.1039/c4ob02526a
_journal_volume 13
_journal_year 2015
_chemical_absolute_configuration unk
_chemical_formula_moiety 'C25 H25 N O2'
_chemical_formula_sum 'C25 H25 N O2'
_chemical_formula_weight 371.48
_space_group_IT_number 29
_symmetry_cell_setting orthorhombic
_symmetry_Int_Tables_number 29
_symmetry_space_group_name_Hall 'P 2c -2ac'
_symmetry_space_group_name_H-M 'P c a 21'
_atom_sites_solution_hydrogens geom
_atom_sites_solution_primary direct
_atom_sites_solution_secondary difmap
_audit_update_record
;
2014-10-13 deposited with the CCDC.
2014-12-03 downloaded from the CCDC.
;
_cell_angle_alpha 90.0000
_cell_angle_beta 90.0000
_cell_angle_gamma 90.0000
_cell_formula_units_Z 4
_cell_length_a 27.834(10)
_cell_length_b 8.119(3)
_cell_length_c 8.839(3)
_cell_measurement_reflns_used 5494
_cell_measurement_temperature 93
_cell_measurement_theta_max 25.35
_cell_measurement_theta_min 2.19
_cell_volume 1997.5(12)
_computing_cell_refinement 'CrystalClear-SM Expert 2.0 rc13'
_computing_data_collection 'CrystalClear-SM Expert 2.0 rc13 (Rigaku, 2009)'
_computing_data_reduction 'CrystalClear-SM Expert 2.0 rc13'
_computing_molecular_graphics 'CrystalStructure 4.1'
_computing_publication_material 'CrystalStructure 4.1 (Rigaku, 2013)'
_computing_structure_refinement 'SHELXL-2013 (Sheldrick, 2013)'
_computing_structure_solution 'SIR2004 (Burla, et al., 2005)'
_diffrn_ambient_temperature 93
_diffrn_detector_area_resol_mean 14.629
_diffrn_measured_fraction_theta_full 0.996
_diffrn_measured_fraction_theta_max 0.995
_diffrn_measurement_device_type 'Rigaku Mercury70'
_diffrn_measurement_method \w
_diffrn_radiation_type 'Mo K\a'
_diffrn_radiation_wavelength 0.71075
_diffrn_reflns_av_R_equivalents 0.0573
_diffrn_reflns_Laue_measured_fraction_full 0.996
_diffrn_reflns_Laue_measured_fraction_max 0.995
_diffrn_reflns_limit_h_max 20
_diffrn_reflns_limit_h_min -33
_diffrn_reflns_limit_k_max 9
_diffrn_reflns_limit_k_min -9
_diffrn_reflns_limit_l_max 10
_diffrn_reflns_limit_l_min -10
_diffrn_reflns_number 9754
_diffrn_reflns_point_group_measured_fraction_full 0.934
_diffrn_reflns_point_group_measured_fraction_max 0.930
_diffrn_reflns_theta_full 25.000
_diffrn_reflns_theta_max 25.327
_diffrn_reflns_theta_min 2.509
_diffrn_standards_number 0
_exptl_absorpt_coefficient_mu 0.078
_exptl_absorpt_correction_T_max 0.992
_exptl_absorpt_correction_T_min 0.559
_exptl_absorpt_correction_type multi-scan
_exptl_absorpt_process_details 'REQAB (Rigaku, 1998)'
_exptl_crystal_colour colorless
_exptl_crystal_density_diffrn 1.235
_exptl_crystal_density_method 'not measured'
_exptl_crystal_description prism
_exptl_crystal_F_000 792.00
_exptl_crystal_size_max 0.180
_exptl_crystal_size_mid 0.180
_exptl_crystal_size_min 0.100
_refine_diff_density_max 0.25
_refine_diff_density_min -0.29
_refine_ls_abs_structure_details
;
 Flack x determined using 1112 quotients [(I+)-(I-)]/[(I+)+(I-)]
 (Parsons, Flack and Wagner, Acta Cryst. B69 (2013) 249-259).
;
_refine_ls_abs_structure_Flack 1.7(10)
_refine_ls_extinction_method none
_refine_ls_goodness_of_fit_ref 1.124
_refine_ls_hydrogen_treatment constr
_refine_ls_number_parameters 255
_refine_ls_number_reflns 3409
_refine_ls_number_restraints 1
_refine_ls_R_factor_gt 0.0692
_refine_ls_shift/su_max 0.004
_refine_ls_structure_factor_coef Fsqd
_refine_ls_weighting_details 'w = 1/[\s^2^(Fo^2^)+(0.0812P)^2^+0.9527P] where P=(Fo^2^+2Fc^2^)/3'
_refine_ls_weighting_scheme calc
_refine_ls_wR_factor_ref 0.1792
_reflns_number_gt 3089
_reflns_number_total 3409
_reflns_threshold_expression F^2^>2.0\s(F^2^)
_cod_data_source_file c4ob02526a4.cif
_cod_data_source_block 55
_cod_depositor_comments 'Adding full bibliography for 7154247--7154249.cif.'
_cod_original_cell_volume 1997.7(12)
_cod_database_code 7154248

loop_
_symmetry_equiv_pos_site_id
_symmetry_equiv_pos_as_xyz
1 +X,+Y,+Z
2 1/2-X,+Y,1/2+Z
3 1/2+X,-Y,+Z
4 -X,-Y,1/2+Z

loop_
_atom_site_label
_atom_site_type_symbol
_atom_site_fract_x
_atom_site_fract_y
_atom_site_fract_z
_atom_site_U_iso_or_equiv
_atom_site_adp_type
_atom_site_occupancy
_atom_site_site_symmetry_multiplicity
_atom_site_site_symmetry_order
_atom_site_calc_flag
_atom_site_refinement_flags
O1 O 0.32353(11) 0.4792(4) 0.3581(4) 0.0336(8) Uani 1 4 0 d .
O2 O 0.36354(13) 0.5110(4) 0.5746(4) 0.0397(9) Uani 1 4 0 d .
N5 N 0.29373(14) 0.2946(5) 0.1672(5) 0.0318(9) Uani 1 4 0 d .
C2 C 0.36446(16) 0.4738(5) 0.4435(6) 0.0311(10) Uani 1 4 0 d .
C3 C 0.40693(16) 0.4314(5) 0.3433(6) 0.0283(10) Uani 1 4 0 d .
C4 C 0.38120(16) 0.3309(5) 0.2114(6) 0.0274(10) Uani 1 4 0 d .
C5 C 0.33074(16) 0.4137(6) 0.2052(6) 0.0310(10) Uani 1 4 0 d .
C6 C 0.44666(17) 0.3305(5) 0.4180(6) 0.0315(10) Uani 1 4 0 d .
C7 C 0.43922(18) 0.2420(6) 0.5519(7) 0.0383(12) Uani 1 4 0 d .
C8 C 0.4754(2) 0.1394(6) 0.6071(8) 0.0477(14) Uani 1 4 0 d .
C9 C 0.5187(2) 0.1263(6) 0.5320(8) 0.0484(15) Uani 1 4 0 d .
C10 C 0.52682(19) 0.2164(6) 0.4016(8) 0.0438(14) Uani 1 4 0 d .
C11 C 0.49089(17) 0.3175(6) 0.3442(7) 0.0368(11) Uani 1 4 0 d .
C12 C 0.42634(17) 0.6028(5) 0.2893(6) 0.0324(11) Uani 1 4 0 d .
C13 C 0.45289(19) 0.6980(6) 0.4127(7) 0.0396(12) Uani 1 4 0 d .
C14 C 0.40765(16) 0.3384(6) 0.0636(6) 0.0316(10) Uani 1 4 0 d .
C15 C 0.39458(18) 0.4390(6) -0.0475(6) 0.0378(11) Uani 1 4 0 d .
C16 C 0.35441(19) 0.5536(6) -0.0309(7) 0.0399(13) Uani 1 4 0 d .
C17 C 0.32545(17) 0.5510(5) 0.0907(7) 0.0353(11) Uani 1 4 0 d .
C18 C 0.37590(17) 0.1485(5) 0.2587(6) 0.0331(11) Uani 1 4 0 d .
C19 C 0.2845(2) 0.6699(6) 0.1112(8) 0.0508(15) Uani 1 4 0 d .
C20 C 0.25678(16) 0.2774(5) 0.2501(6) 0.0318(10) Uani 1 4 0 d .
C21 C 0.21926(16) 0.1533(5) 0.2161(6) 0.0318(11) Uani 1 4 0 d .
C22 C 0.18054(17) 0.1404(6) 0.3150(6) 0.0353(11) Uani 1 4 0 d .
C23 C 0.14558(18) 0.0190(6) 0.2904(7) 0.0402(13) Uani 1 4 0 d .
C24 C 0.14953(18) -0.0870(6) 0.1683(7) 0.0383(12) Uani 1 4 0 d .
C25 C 0.18787(18) -0.0736(6) 0.0702(7) 0.0381(12) Uani 1 4 0 d .
C26 C 0.22289(17) 0.0451(6) 0.0916(6) 0.0353(11) Uani 1 4 0 d .
H7 H 0.40967 0.25168 0.60489 0.0459 Uiso 1 4 0 calc R
H8 H 0.47016 0.078 0.69711 0.0573 Uiso 1 4 0 calc R
H9 H 0.543 0.05524 0.56994 0.0580 Uiso 1 4 0 calc R
H10 H 0.55692 0.20909 0.35132 0.0526 Uiso 1 4 0 calc R
H11 H 0.49645 0.37834 0.25409 0.0441 Uiso 1 4 0 calc R
H12A H 0.44837 0.58563 0.20283 0.0389 Uiso 1 4 0 calc R
H12B H 0.399 0.67014 0.25315 0.0389 Uiso 1 4 0 calc R
H13A H 0.45669 0.81307 0.38148 0.0476 Uiso 1 4 0 calc R
H13B H 0.48461 0.64869 0.42888 0.0476 Uiso 1 4 0 calc R
H13C H 0.4344 0.6933 0.50697 0.0476 Uiso 1 4 0 calc R
H14 H 0.43469 0.2688 0.04904 0.0379 Uiso 1 4 0 calc R
H15 H 0.4118 0.43638 -0.14024 0.0454 Uiso 1 4 0 calc R
H16 H 0.3486 0.63213 -0.10846 0.0479 Uiso 1 4 0 calc R
H18A H 0.35855 0.14198 0.35497 0.0397 Uiso 1 4 0 calc R
H18B H 0.40783 0.09919 0.27035 0.0397 Uiso 1 4 0 calc R
H18C H 0.35797 0.08866 0.18068 0.0397 Uiso 1 4 0 calc R
H19A H 0.26706 0.68158 0.01543 0.0609 Uiso 1 4 0 calc R
H19B H 0.29713 0.77743 0.14218 0.0609 Uiso 1 4 0 calc R
H19C H 0.26263 0.62828 0.18917 0.0609 Uiso 1 4 0 calc R
H20 H 0.25308 0.34617 0.33626 0.0382 Uiso 1 4 0 calc R
H22 H 0.17782 0.21332 0.39855 0.0423 Uiso 1 4 0 calc R
H23 H 0.11911 0.00951 0.35763 0.0483 Uiso 1 4 0 calc R
H24 H 0.12578 -0.16918 0.15209 0.0459 Uiso 1 4 0 calc R
H25 H 0.19027 -0.14688 -0.01329 0.0457 Uiso 1 4 0 calc R
H26 H 0.24912 0.05369 0.0233 0.0423 Uiso 1 4 0 calc R

loop_
_atom_site_aniso_label
_atom_site_aniso_U_11
_atom_site_aniso_U_22
_atom_site_aniso_U_33
_atom_site_aniso_U_12
_atom_site_aniso_U_13
_atom_site_aniso_U_23
O1 0.0337(17) 0.0326(16) 0.035(2) 0.0008(13) -0.0011(14) -0.0118(16)
O2 0.048(2) 0.0394(18) 0.032(2) -0.0005(14) 0.0048(17) -0.0071(17)
N5 0.034(2) 0.0266(19) 0.035(2) -0.0031(15) -0.0008(17) -0.0017(19)
C2 0.032(2) 0.024(2) 0.038(3) -0.0031(16) 0.003(2) -0.004(2)
C3 0.034(2) 0.025(2) 0.026(2) -0.0040(17) 0.0019(19) -0.002(2)
C4 0.031(2) 0.023(2) 0.028(3) -0.0006(17) 0.0001(18) -0.0005(19)
C5 0.033(2) 0.032(2) 0.028(3) 0.0005(19) -0.0016(19) -0.006(2)
C6 0.035(2) 0.028(2) 0.032(3) 0.0007(17) -0.001(2) -0.004(2)
C7 0.046(3) 0.029(2) 0.040(3) -0.0007(19) -0.005(2) -0.001(2)
C8 0.063(4) 0.030(2) 0.049(4) -0.000(2) -0.014(3) 0.006(3)
C9 0.056(3) 0.030(2) 0.059(4) 0.009(2) -0.021(3) -0.002(3)
C10 0.037(3) 0.036(2) 0.058(4) 0.009(2) -0.007(2) -0.012(3)
C11 0.036(2) 0.034(2) 0.040(3) 0.0010(19) -0.002(2) -0.005(2)
C12 0.040(3) 0.024(2) 0.033(3) -0.0038(17) -0.003(2) 0.002(2)
C13 0.045(3) 0.031(2) 0.043(3) -0.007(2) -0.001(2) -0.007(2)
C14 0.034(2) 0.030(2) 0.031(3) -0.0063(17) 0.003(2) -0.007(2)
C15 0.043(3) 0.040(3) 0.031(3) -0.009(2) 0.002(2) -0.000(2)
C16 0.050(3) 0.033(2) 0.037(3) -0.005(2) -0.005(2) 0.006(2)
C17 0.040(3) 0.025(2) 0.041(3) -0.0007(18) -0.010(2) -0.000(2)
C18 0.041(2) 0.021(2) 0.037(3) -0.0022(18) 0.002(2) -0.000(2)
C19 0.048(3) 0.041(3) 0.064(4) 0.008(2) -0.007(3) 0.003(3)
C20 0.033(2) 0.027(2) 0.035(3) 0.0011(18) -0.003(2) -0.000(2)
C21 0.032(2) 0.025(2) 0.039(3) -0.0004(18) -0.001(2) -0.002(2)
C22 0.034(2) 0.033(2) 0.038(3) -0.0027(18) 0.002(2) -0.007(2)
C23 0.036(3) 0.040(3) 0.045(3) -0.007(2) 0.003(2) -0.003(3)
C24 0.038(3) 0.029(2) 0.048(4) -0.006(2) -0.003(2) -0.001(2)
C25 0.040(3) 0.030(2) 0.044(3) 0.0017(19) -0.006(2) -0.008(2)
C26 0.038(3) 0.033(2) 0.035(3) -0.0005(19) 0.002(2) -0.002(2)

loop_
_atom_type_symbol
_atom_type_description
_atom_type_scat_dispersion_real
_atom_type_scat_dispersion_imag
_atom_type_scat_source
C C 0.0033 0.0016
;
International Tables for Crystallography
(1992, Vol. C, Tables 4.2.6.8 and 6.1.1.4)
;
H H 0.0000 0.0000
;
International Tables for Crystallography
(1992, Vol. C, Table 6.1.1.4)
;
N N 0.0061 0.0033
;
International Tables for Crystallography
(1992, Vol. C, Tables 4.2.6.8 and 6.1.1.4)
;
O O 0.0106 0.0060
;
International Tables for Crystallography
(1992, Vol. C, Tables 4.2.6.8 and 6.1.1.4)
;

loop_
_geom_angle_atom_site_label_1
_geom_angle_atom_site_label_2
_geom_angle_atom_site_label_3
_geom_angle
_geom_angle_publ_flag
C2 O1 C5 112.5(3) yes
C5 N5 C20 120.9(4) yes
O1 C2 O2 120.6(4) yes
O1 C2 C3 109.5(4) yes
O2 C2 C3 129.7(4) yes
C2 C3 C4 101.1(4) yes
C2 C3 C6 115.7(4) yes
C2 C3 C12 104.2(3) yes
C4 C3 C6 111.5(4) yes
C4 C3 C12 112.8(4) yes
C6 C3 C12 111.0(4) yes
C3 C4 C5 102.1(3) yes
C3 C4 C14 113.3(4) yes
C3 C4 C18 109.6(4) yes
C5 C4 C14 113.2(4) yes
C5 C4 C18 109.7(4) yes
C14 C4 C18 108.7(4) yes
O1 C5 N5 111.0(4) yes
O1 C5 C4 104.3(4) yes
O1 C5 C17 109.6(4) yes
N5 C5 C4 111.1(4) yes
N5 C5 C17 105.5(4) yes
C4 C5 C17 115.4(4) yes
C3 C6 C7 122.3(4) yes
C3 C6 C11 118.5(4) yes
C7 C6 C11 119.1(4) yes
C6 C7 C8 119.7(5) yes
C7 C8 C9 120.5(6) yes
C8 C9 C10 120.1(5) yes
C9 C10 C11 119.9(5) yes
C6 C11 C10 120.5(5) yes
C3 C12 C13 113.5(4) yes
C4 C14 C15 122.3(4) yes
C14 C15 C16 121.8(5) yes
C15 C16 C17 121.9(5) yes
C5 C17 C16 119.2(4) yes
C5 C17 C19 117.8(5) yes
C16 C17 C19 122.7(5) yes
N5 C20 C21 121.9(5) yes
C20 C21 C22 118.0(5) yes
C20 C21 C26 122.1(4) yes
C22 C21 C26 119.9(4) yes
C21 C22 C23 119.5(5) yes
C22 C23 C24 120.2(5) yes
C23 C24 C25 120.2(5) yes
C24 C25 C26 120.9(5) yes
C21 C26 C25 119.3(5) yes
C6 C7 H7 120.142 no
C8 C7 H7 120.140 no
C7 C8 H8 119.731 no
C9 C8 H8 119.726 no
C8 C9 H9 119.917 no
C10 C9 H9 119.933 no
C9 C10 H10 120.030 no
C11 C10 H10 120.042 no
C6 C11 H11 119.727 no
C10 C11 H11 119.726 no
C3 C12 H12A 108.866 no
C3 C12 H12B 108.879 no
C13 C12 H12A 108.860 no
C13 C12 H12B 108.873 no
H12A C12 H12B 107.722 no
C12 C13 H13A 109.470 no
C12 C13 H13B 109.474 no
C12 C13 H13C 109.467 no
H13A C13 H13B 109.473 no
H13A C13 H13C 109.473 no
H13B C13 H13C 109.471 no
C4 C14 H14 118.851 no
C15 C14 H14 118.850 no
C14 C15 H15 119.104 no
C16 C15 H15 119.097 no
C15 C16 H16 119.041 no
C17 C16 H16 119.041 no
C4 C18 H18A 109.475 no
C4 C18 H18B 109.461 no
C4 C18 H18C 109.473 no
H18A C18 H18B 109.473 no
H18A C18 H18C 109.472 no
H18B C18 H18C 109.473 no
C17 C19 H19A 109.480 no
C17 C19 H19B 109.473 no
C17 C19 H19C 109.475 no
H19A C19 H19B 109.472 no
H19A C19 H19C 109.459 no
H19B C19 H19C 109.469 no
N5 C20 H20 119.067 no
C21 C20 H20 119.050 no
C21 C22 H22 120.218 no
C23 C22 H22 120.232 no
C22 C23 H23 119.907 no
C24 C23 H23 119.913 no
C23 C24 H24 119.920 no
C25 C24 H24 119.929 no
C24 C25 H25 119.556 no
C26 C25 H25 119.542 no
C21 C26 H26 120.328 no
C25 C26 H26 120.340 no

loop_
_geom_bond_atom_site_label_1
_geom_bond_atom_site_label_2
_geom_bond_distance
_geom_bond_publ_flag
O1 C2 1.367(6) yes
O1 C5 1.467(6) yes
O2 C2 1.198(7) yes
N5 C5 1.452(6) yes
N5 C20 1.270(6) yes
C2 C3 1.517(7) yes
C3 C4 1.593(7) yes
C3 C6 1.526(7) yes
C3 C12 1.567(6) yes
C4 C5 1.558(6) yes
C4 C14 1.501(7) yes
C4 C18 1.546(6) yes
C5 C17 1.513(7) yes
C6 C7 1.400(8) yes
C6 C11 1.397(7) yes
C7 C8 1.395(8) yes
C8 C9 1.381(9) yes
C9 C10 1.384(9) yes
C10 C11 1.390(7) yes
C12 C13 1.527(8) yes
C14 C15 1.328(7) yes
C15 C16 1.462(7) yes
C16 C17 1.344(8) yes
C17 C19 1.505(7) yes
C20 C21 1.482(6) yes
C21 C22 1.391(7) yes
C21 C26 1.411(7) yes
C22 C23 1.402(7) yes
C23 C24 1.385(8) yes
C24 C25 1.379(8) yes
C25 C26 1.384(7) yes
C7 H7 0.950 no
C8 H8 0.950 no
C9 H9 0.950 no
C10 H10 0.950 no
C11 H11 0.950 no
C12 H12A 0.990 no
C12 H12B 0.990 no
C13 H13A 0.980 no
C13 H13B 0.980 no
C13 H13C 0.980 no
C14 H14 0.950 no
C15 H15 0.950 no
C16 H16 0.950 no
C18 H18A 0.980 no
C18 H18B 0.980 no
C18 H18C 0.980 no
C19 H19A 0.980 no
C19 H19B 0.980 no
C19 H19C 0.980 no
C20 H20 0.950 no
C22 H22 0.950 no
C23 H23 0.950 no
C24 H24 0.950 no
C25 H25 0.950 no
C26 H26 0.950 no

loop_
_geom_contact_atom_site_label_1
_geom_contact_atom_site_label_2
_geom_contact_distance
_geom_contact_publ_flag
_geom_contact_site_symmetry_2
O1 C12 3.093(6) no .
O1 C16 3.596(7) no .
O1 C18 3.179(5) no .
O1 C19 2.888(7) no .
O1 C20 2.655(6) no .
O2 C4 3.562(6) no .
O2 C5 3.482(7) no .
O2 C6 3.068(6) no .
O2 C7 3.041(6) no .
O2 C12 3.158(6) no .
O2 C13 3.247(6) no .
N5 C2 3.458(7) no .
N5 C14 3.320(6) no .
N5 C15 3.585(7) no .
N5 C16 3.216(7) no .
N5 C18 2.700(6) no .
N5 C19 3.098(6) no .
N5 C26 2.905(6) no .
C2 C7 2.965(7) no .
C2 C13 3.073(7) no .
C2 C17 3.361(8) no .
C2 C18 3.122(7) no .
C3 C15 3.472(8) no .
C3 C17 3.327(7) no .
C4 C7 3.491(8) no .
C4 C11 3.273(7) no .
C4 C16 2.901(7) no .
C4 C20 3.507(6) no .
C5 C12 3.161(7) no .
C5 C15 2.861(7) no .
C6 C9 2.791(7) no .
C6 C13 2.989(6) no .
C6 C14 3.316(7) no .
C6 C18 2.837(7) no .
C7 C10 2.785(8) no .
C7 C18 3.225(8) no .
C8 C11 2.771(9) no .
C11 C12 2.971(7) no .
C11 C13 3.321(7) no .
C11 C14 3.398(7) no .
C11 C18 3.564(7) no .
C12 C14 2.977(7) no .
C12 C15 3.379(8) no .
C12 C16 3.491(8) no .
C12 C17 3.338(7) no .
C14 C17 2.876(6) no .
C17 C20 3.251(7) no .
C18 C20 3.478(7) no .
C19 C20 3.501(7) no .
C21 C24 2.784(7) no .
C22 C25 2.783(8) no .
C23 C26 2.786(7) no .
O2 C15 3.499(7) no 1_556
O2 C16 3.513(7) no 1_556
O2 C24 3.387(6) no 2_565
N5 C22 3.432(7) no 2_554
C9 C12 3.514(8) no 4_665
C10 C15 3.580(7) no 4_665
C12 C9 3.514(8) no 4_664
C15 O2 3.499(7) no 1_554
C15 C10 3.580(7) no 4_664
C15 C22 3.425(7) no 2_554
C16 O2 3.513(7) no 1_554
C19 C25 3.421(7) no 1_565
C19 C26 3.500(7) no 1_565
C22 N5 3.432(7) no 2_555
C22 C15 3.425(7) no 2_555
C24 O2 3.387(6) no 2_544
C25 C19 3.421(7) no 1_545
C26 C19 3.500(7) no 1_545
O1 H12B 2.7706 no .
O1 H18A 2.9067 no .
O1 H19B 3.1695 no .
O1 H19C 2.5629 no .
O1 H20 2.2472 no .
O2 H7 2.4802 no .
O2 H12B 3.2742 no .
O2 H13C 2.5377 no .
O2 H18A 3.5727 no .
N5 H18A 2.7468 no .
N5 H18C 2.4509 no .
N5 H19A 3.4963 no .
N5 H19C 2.8510 no .
N5 H26 2.6430 no .
C2 H7 2.6213 no .
C2 H12A 3.2872 no .
C2 H12B 2.5093 no .
C2 H13C 2.6981 no .
C2 H18A 2.8106 no .
C2 H20 3.4036 no .
C3 H7 2.7351 no .
C3 H11 2.6489 no .
C3 H13A 3.4109 no .
C3 H13B 2.8911 no .
C3 H13C 2.6829 no .
C3 H14 3.0179 no .
C3 H18A 2.7105 no .
C3 H18B 2.7737 no .
C3 H18C 3.4161 no .
C4 H11 3.2529 no .
C4 H12A 2.7891 no .
C4 H12B 2.8228 no .
C4 H15 3.3349 no .
C5 H12A 3.5595 no .
C5 H12B 2.8506 no .
C5 H14 3.4147 no .
C5 H16 3.3286 no .
C5 H18A 2.6867 no .
C5 H18B 3.3846 no .
C5 H18C 2.7541 no .
C5 H19A 3.2691 no .
C5 H19B 3.1477 no .
C5 H19C 2.5788 no .
C5 H20 2.5131 no .
C6 H8 3.2738 no .
C6 H10 3.2770 no .
C6 H12A 2.8126 no .
C6 H12B 3.3893 no .
C6 H13B 2.7925 no .
C6 H13C 3.0676 no .
C6 H14 3.3167 no .
C6 H18A 2.9443 no .
C6 H18B 2.5299 no .
C7 H9 3.2662 no .
C7 H11 3.2701 no .
C7 H18A 2.9548 no .
C7 H18B 2.8811 no .
C8 H10 3.2532 no .
C8 H18B 3.5359 no .
C9 H7 3.2655 no .
C9 H11 3.2569 no .
C10 H8 3.2517 no .
C11 H7 3.2720 no .
C11 H9 3.2588 no .
C11 H12A 2.7751 no .
C11 H13B 2.7965 no .
C11 H14 3.0678 no .
C11 H18B 2.9856 no .
C12 H11 2.6885 no .
C12 H14 3.4528 no .
C13 H11 3.1894 no .
C14 H11 3.0082 no .
C14 H12A 2.6130 no .
C14 H12B 3.1811 no .
C14 H16 3.2715 no .
C14 H18A 3.3233 no .
C14 H18B 2.6668 no .
C14 H18C 2.6636 no .
C15 H12A 2.9249 no .
C15 H12B 3.2557 no .
C16 H12A 3.3433 no .
C16 H12B 2.9568 no .
C16 H14 3.2923 no .
C16 H19A 2.6757 no .
C16 H19B 2.8614 no .
C16 H19C 3.2680 no .
C17 H12A 3.5730 no .
C17 H12B 2.6810 no .
C17 H15 3.2881 no .
C17 H20 3.3961 no .
C18 H7 3.3092 no .
C18 H14 2.6582 no .
C19 H12B 3.4253 no .
C19 H16 2.6545 no .
C19 H20 3.4109 no .
C20 H18A 3.1771 no .
C20 H18C 3.2647 no .
C20 H19C 2.9035 no .
C20 H22 2.6123 no .
C20 H26 2.7136 no .
C21 H23 3.2708 no .
C21 H25 3.2713 no .
C22 H20 2.6276 no .
C22 H24 3.2730 no .
C22 H26 3.2842 no .
C23 H25 3.2507 no .
C24 H22 3.2725 no .
C24 H26 3.2607 no .
C25 H23 3.2520 no .
C26 H20 3.3700 no .
C26 H22 3.2862 no .
C26 H24 3.2586 no .
H7 H8 2.3426 no .
H7 H18A 2.7746 no .
H7 H18B 3.2063 no .
H8 H9 2.3256 no .
H9 H10 2.3335 no .
H10 H11 2.3367 no .
H11 H12A 2.1975 no .
H11 H13B 2.7045 no .
H11 H14 2.6517 no .
H11 H18B 3.3529 no .
H12A H13A 2.4408 no .
H12A H13B 2.2962 no .
H12A H13C 2.8536 no .
H12A H14 2.9344 no .
H12A H15 3.4207 no .
H12B H13A 2.2830 no .
H12B H13B 2.8498 no .
H12B H13C 2.4577 no .
H12B H16 3.5044 no .
H12B H19B 3.1243 no .
H14 H15 2.2487 no .
H14 H18A 3.5867 no .
H14 H18B 2.5065 no .
H14 H18C 2.8378 no .
H15 H16 2.3874 no .
H16 H19A 2.5518 no .
H16 H19B 2.8901 no .
H16 H19C 3.5565 no .
H18A H20 3.3755 no .
H18C H26 3.3459 no .
H19C H20 2.6472 no .
H20 H22 2.4197 no .
H22 H23 2.3536 no .
H23 H24 2.3325 no .
H24 H25 2.3221 no .
H25 H26 2.3323 no .
O1 H19A 3.3152 no 2_555
O1 H25 3.2642 no 2_565
O2 H15 2.9195 no 1_556
O2 H16 2.9981 no 1_556
O2 H24 2.7023 no 2_565
O2 H25 3.2505 no 2_565
N5 H20 3.2297 no 2_554
N5 H22 2.5889 no 2_554
C2 H24 3.4459 no 2_565
C2 H25 3.4569 no 2_565
C4 H22 3.3554 no 2_554
C5 H22 3.1701 no 2_554
C7 H15 3.2373 no 1_556
C8 H12A 3.1947 no 4_665
C8 H13A 3.3566 no 1_545
C8 H13A 3.0995 no 4_665
C8 H13B 3.5060 no 4_665
C8 H23 3.5963 no 2_555
C9 H8 3.4073 no 4_654
C9 H12A 2.9311 no 4_665
C9 H12B 3.4351 no 4_665
C9 H13A 3.3492 no 1_545
C9 H13A 3.2023 no 4_665
C9 H14 3.4633 no 4_655
C9 H18B 3.4599 no 4_655
C9 H23 3.3765 no 3_555
C10 H8 2.9977 no 4_654
C10 H12A 3.1863 no 4_665
C10 H15 3.3173 no 4_665
C10 H23 3.1801 no 3_555
C10 H24 3.5493 no 3_555
C11 H15 3.3686 no 4_665
C12 H9 3.4924 no 4_664
C13 H8 3.3952 no 4_664
C13 H11 3.3879 no 4_665
C13 H14 3.3639 no 4_665
C13 H24 3.2303 no 2_565
C14 H9 3.4793 no 4_654
C14 H13B 3.2284 no 4_664
C14 H22 2.9699 no 2_554
C14 H23 3.3169 no 2_554
C15 H7 3.4542 no 1_554
C15 H10 3.2844 no 4_664
C15 H13B 3.4435 no 4_664
C15 H22 2.7651 no 2_554
C16 H10 3.2997 no 4_664
C16 H22 2.9707 no 2_554
C17 H20 3.5502 no 2_554
C17 H22 3.2267 no 2_554
C18 H9 3.2581 no 4_654
C18 H22 3.5562 no 2_554
C19 H25 3.2096 no 1_565
C19 H26 3.3587 no 1_565
C20 H26 3.0267 no 2_555
C21 H26 2.9668 no 2_555
C22 H7 3.2511 no 2_554
C22 H15 3.5411 no 2_555
C22 H18C 3.4316 no 2_555
C22 H26 2.7785 no 2_555
C23 H7 2.9362 no 2_554
C23 H8 3.3596 no 2_554
C23 H10 3.1322 no 3_455
C23 H16 3.2702 no 2_545
C23 H18C 3.4976 no 2_555
C23 H26 3.5929 no 2_555
C24 H7 3.2545 no 2_554
C24 H8 3.5998 no 2_554
C24 H10 3.2007 no 3_455
C24 H13C 3.2669 no 2_544
C24 H16 3.0161 no 2_545
C24 H18A 3.3434 no 2_554
C25 H18A 2.8900 no 2_554
C25 H19A 3.0072 no 1_545
C25 H19B 3.3341 no 1_545
C25 H19C 3.3608 no 1_545
C26 H18A 3.1834 no 2_554
C26 H19A 3.2675 no 1_545
C26 H19B 3.0320 no 1_545
C26 H20 3.3939 no 2_554
C26 H22 3.5237 no 2_554
H7 C15 3.4542 no 1_556
H7 C22 3.2511 no 2_555
H7 C23 2.9362 no 2_555
H7 C24 3.2545 no 2_555
H7 H15 2.7070 no 1_556
H7 H22 3.5729 no 2_555
H7 H23 3.0821 no 2_555
H7 H24 3.5811 no 2_555
H8 C9 3.4073 no 4_655
H8 C10 2.9977 no 4_655
H8 C13 3.3952 no 4_665
H8 C23 3.3596 no 2_555
H8 C24 3.5998 no 2_555
H8 H9 3.4879 no 4_655
H8 H10 2.8035 no 4_655
H8 H12A 3.5502 no 4_665
H8 H13A 3.5428 no 1_545
H8 H13A 2.7539 no 4_665
H8 H13B 3.2721 no 4_665
H8 H23 2.9149 no 2_555
H8 H24 3.3641 no 2_555
H9 C12 3.4924 no 4_665
H9 C14 3.4793 no 4_655
H9 C18 3.2581 no 4_655
H9 H8 3.4879 no 4_654
H9 H12A 3.1528 no 4_665
H9 H12B 3.1938 no 4_665
H9 H13A 3.5232 no 1_545
H9 H13A 2.9542 no 4_665
H9 H14 2.7096 no 4_655
H9 H18B 2.5658 no 4_655
H9 H18C 3.1498 no 4_655
H9 H23 2.8786 no 3_555
H10 C15 3.2844 no 4_665
H10 C16 3.2997 no 4_665
H10 C23 3.1322 no 3_555
H10 C24 3.2007 no 3_555
H10 H8 2.8035 no 4_654
H10 H12A 3.5290 no 4_665
H10 H13C 3.1546 no 4_664
H10 H15 3.0082 no 4_665
H10 H16 2.9503 no 4_665
H10 H23 2.4799 no 3_555
H10 H24 2.6230 no 3_555
H11 C13 3.3879 no 4_664
H11 H13B 2.9309 no 4_664
H11 H13C 2.9689 no 4_664
H11 H15 3.1076 no 4_665
H12A C8 3.1947 no 4_664
H12A C9 2.9311 no 4_664
H12A C10 3.1863 no 4_664
H12A H8 3.5502 no 4_664
H12A H9 3.1528 no 4_664
H12A H10 3.5290 no 4_664
H12B C9 3.4351 no 4_664
H12B H9 3.1938 no 4_664
H12B H18B 3.4956 no 1_565
H12B H25 3.5558 no 2_565
H13A C8 3.3566 no 1_565
H13A C8 3.0995 no 4_664
H13A C9 3.3492 no 1_565
H13A C9 3.2023 no 4_664
H13A H8 3.5428 no 1_565
H13A H8 2.7539 no 4_664
H13A H9 3.5232 no 1_565
H13A H9 2.9542 no 4_664
H13A H14 3.4317 no 4_665
H13A H18B 2.8655 no 1_565
H13A H24 3.3184 no 2_565
H13B C8 3.5060 no 4_664
H13B C14 3.2284 no 4_665
H13B C15 3.4435 no 4_665
H13B H8 3.2721 no 4_664
H13B H11 2.9309 no 4_665
H13B H14 2.5734 no 4_665
H13B H15 3.0272 no 4_665
H13C C24 3.2669 no 2_565
H13C H10 3.1546 no 4_665
H13C H11 2.9689 no 4_665
H13C H24 2.3871 no 2_565
H14 C9 3.4633 no 4_654
H14 C13 3.3639 no 4_664
H14 H9 2.7096 no 4_654
H14 H13A 3.4317 no 4_664
H14 H13B 2.5734 no 4_664
H14 H22 3.4321 no 2_554
H14 H23 3.0883 no 2_554
H15 O2 2.9195 no 1_554
H15 C7 3.2373 no 1_554
H15 C10 3.3173 no 4_664
H15 C11 3.3686 no 4_664
H15 C22 3.5411 no 2_554
H15 H7 2.7070 no 1_554
H15 H10 3.0082 no 4_664
H15 H11 3.1076 no 4_664
H15 H13B 3.0272 no 4_664
H15 H22 3.1016 no 2_554
H15 H23 3.5711 no 2_554
H16 O2 2.9981 no 1_554
H16 C23 3.2702 no 2_564
H16 C24 3.0161 no 2_564
H16 H10 2.9503 no 4_664
H16 H19C 3.5758 no 2_554
H16 H22 3.4796 no 2_554
H16 H23 3.2072 no 2_564
H16 H24 2.7552 no 2_564
H18A C24 3.3434 no 2_555
H18A C25 2.8900 no 2_555
H18A C26 3.1834 no 2_555
H18A H25 2.9501 no 2_555
H18A H26 3.4219 no 2_555
H18B C9 3.4599 no 4_654
H18B H9 2.5658 no 4_654
H18B H12B 3.4956 no 1_545
H18B H13A 2.8655 no 1_545
H18C C22 3.4316 no 2_554
H18C C23 3.4976 no 2_554
H18C H9 3.1498 no 4_654
H18C H19B 3.0609 no 1_545
H18C H22 2.8699 no 2_554
H18C H23 2.9957 no 2_554
H18C H25 3.5746 no 2_555
H19A O1 3.3152 no 2_554
H19A C25 3.0072 no 1_565
H19A C26 3.2675 no 1_565
H19A H19C 3.0311 no 2_554
H19A H20 3.1998 no 2_554
H19A H25 2.5637 no 1_565
H19A H26 3.0631 no 1_565
H19B C25 3.3341 no 1_565
H19B C26 3.0320 no 1_565
H19B H18C 3.0609 no 1_565
H19B H25 3.3336 no 1_565
H19B H25 3.1266 no 2_565
H19B H26 2.8145 no 1_565
H19C C25 3.3608 no 1_565
H19C H16 3.5758 no 2_555
H19C H19A 3.0311 no 2_555
H19C H25 3.2545 no 1_565
H19C H25 3.4596 no 2_565
H20 N5 3.2297 no 2_555
H20 C17 3.5502 no 2_555
H20 C26 3.3939 no 2_555
H20 H19A 3.1998 no 2_555
H20 H26 2.8942 no 2_555
H22 N5 2.5889 no 2_555
H22 C4 3.3554 no 2_555
H22 C5 3.1701 no 2_555
H22 C14 2.9699 no 2_555
H22 C15 2.7651 no 2_555
H22 C16 2.9707 no 2_555
H22 C17 3.2267 no 2_555
H22 C18 3.5562 no 2_555
H22 C26 3.5237 no 2_555
H22 H7 3.5729 no 2_554
H22 H14 3.4321 no 2_555
H22 H15 3.1016 no 2_555
H22 H16 3.4796 no 2_555
H22 H18C 2.8699 no 2_555
H22 H26 2.6516 no 2_555
H23 C8 3.5963 no 2_554
H23 C9 3.3765 no 3_455
H23 C10 3.1801 no 3_455
H23 C14 3.3169 no 2_555
H23 H7 3.0821 no 2_554
H23 H8 2.9149 no 2_554
H23 H9 2.8786 no 3_455
H23 H10 2.4799 no 3_455
H23 H14 3.0883 no 2_555
H23 H15 3.5711 no 2_555
H23 H16 3.2072 no 2_545
H23 H18C 2.9957 no 2_555
H24 O2 2.7023 no 2_544
H24 C2 3.4459 no 2_544
H24 C10 3.5493 no 3_455
H24 C13 3.2303 no 2_544
H24 H7 3.5811 no 2_554
H24 H8 3.3641 no 2_554
H24 H10 2.6230 no 3_455
H24 H13A 3.3184 no 2_544
H24 H13C 2.3871 no 2_544
H24 H16 2.7552 no 2_545
H25 O1 3.2642 no 2_544
H25 O2 3.2505 no 2_544
H25 C2 3.4569 no 2_544
H25 C19 3.2096 no 1_545
H25 H12B 3.5558 no 2_544
H25 H18A 2.9501 no 2_554
H25 H18C 3.5746 no 2_554
H25 H19A 2.5637 no 1_545
H25 H19B 3.3336 no 1_545
H25 H19B 3.1266 no 2_544
H25 H19C 3.2545 no 1_545
H25 H19C 3.4596 no 2_544
H26 C19 3.3587 no 1_545
H26 C20 3.0267 no 2_554
H26 C21 2.9668 no 2_554
H26 C22 2.7785 no 2_554
H26 C23 3.5929 no 2_554
H26 H18A 3.4219 no 2_554
H26 H19A 3.0631 no 1_545
H26 H19B 2.8145 no 1_545
H26 H20 2.8942 no 2_554
H26 H22 2.6516 no 2_554

loop_
_geom_torsion_atom_site_label_1
_geom_torsion_atom_site_label_2
_geom_torsion_atom_site_label_3
_geom_torsion_atom_site_label_4
_geom_torsion
_geom_torsion_publ_flag
C2 O1 C5 N5 130.5(3) no
C2 O1 C5 C4 10.8(4) no
C2 O1 C5 C17 -113.4(4) no
C5 O1 C2 O2 -174.2(4) no
C5 O1 C2 C3 10.7(4) no
C5 N5 C20 C21 -178.1(4) no
C20 N5 C5 O1 11.0(6) no
C20 N5 C5 C4 126.6(4) no
C20 N5 C5 C17 -107.6(5) no
O1 C2 C3 C4 -26.6(4) no
O1 C2 C3 C6 -147.3(3) no
O1 C2 C3 C12 90.5(4) no
O2 C2 C3 C4 158.8(4) no
O2 C2 C3 C6 38.1(6) no
O2 C2 C3 C12 -84.0(5) no
C2 C3 C4 C5 31.2(4) no
C2 C3 C4 C14 153.3(3) no
C2 C3 C4 C18 -85.1(4) no
C2 C3 C6 C7 18.1(6) no
C2 C3 C6 C11 -166.4(3) no
C2 C3 C12 C13 73.5(4) no
C4 C3 C6 C7 -96.8(5) no
C4 C3 C6 C11 78.7(5) no
C6 C3 C4 C5 154.8(3) no
C6 C3 C4 C14 -83.1(4) no
C6 C3 C4 C18 38.5(5) no
C4 C3 C12 C13 -177.7(3) no
C12 C3 C4 C5 -79.5(4) no
C12 C3 C4 C14 42.6(5) no
C12 C3 C4 C18 164.2(3) no
C6 C3 C12 C13 -51.7(5) no
C12 C3 C6 C7 136.6(4) no
C12 C3 C6 C11 -47.9(5) no
C3 C4 C5 O1 -26.1(4) no
C3 C4 C5 N5 -145.7(3) no
C3 C4 C5 C17 94.2(4) no
C3 C4 C14 C15 -100.2(5) no
C5 C4 C14 C15 15.5(6) no
C14 C4 C5 O1 -148.2(3) no
C14 C4 C5 N5 92.1(4) no
C14 C4 C5 C17 -27.9(5) no
C18 C4 C5 O1 90.1(4) no
C18 C4 C5 N5 -29.5(5) no
C18 C4 C5 C17 -149.5(4) no
C18 C4 C14 C15 137.6(4) no
O1 C5 C17 C16 142.3(4) no
O1 C5 C17 C19 -43.6(5) no
N5 C5 C17 C16 -98.2(4) no
N5 C5 C17 C19 75.9(5) no
C4 C5 C17 C16 24.9(6) no
C4 C5 C17 C19 -161.0(4) no
C3 C6 C7 C8 173.8(4) no
C3 C6 C11 C10 -174.8(4) no
C7 C6 C11 C10 0.9(7) no
C11 C6 C7 C8 -1.7(7) no
C6 C7 C8 C9 0.9(8) no
C7 C8 C9 C10 0.6(8) no
C8 C9 C10 C11 -1.4(8) no
C9 C10 C11 C6 0.7(8) no
C4 C14 C15 C16 2.2(7) no
C14 C15 C16 C17 -7.3(8) no
C15 C16 C17 C5 -7.3(7) no
C15 C16 C17 C19 178.8(4) no
N5 C20 C21 C22 178.5(4) no
N5 C20 C21 C26 1.2(7) no
C20 C21 C22 C23 -177.0(4) no
C20 C21 C26 C25 176.8(4) no
C22 C21 C26 C25 -0.4(7) no
C26 C21 C22 C23 0.4(7) no
C21 C22 C23 C24 -0.1(7) no
C22 C23 C24 C25 -0.1(8) no
C23 C24 C25 C26 0.0(8) no
C24 C25 C26 C21 0.2(7) no
